data_7009525
loop_
_publ_author_name
'Deakin, Lucy'
'Levason, William'
'Popham, Michael C.'
'Reid, Gillian'
'Webster, Michael'

_publ_section_title
;
 Syntheses, structures and multinuclear NMR (45Sc, 89Y, 31P) studies of
 Ph3PO, Ph2MePO and Me3PO complexes of scandium and yttrium nitrates
;
_journal_issue 14
_journal_name_full 'Journal of the Chemical Society, Dalton Transactions'
_journal_page_first 2439
_journal_paper_doi 10.1039/b001669l
_journal_year 2000
_chemical_formula_sum 'C36 H30 N3 O11 P2 Sc'
_chemical_formula_weight 787.53
_chemical_name_systematic
; 
 tris(nitrato-O,O')bis(triphenylphosphineoxide)scandium(III)
;
_space_group_IT_number 7
_symmetry_cell_setting monoclinic
_symmetry_Int_Tables_number 7
_symmetry_space_group_name_Hall 'P -2yac'
_symmetry_space_group_name_H-M 'P 1 n 1'
_atom_sites_solution_hydrogens geom
_atom_sites_solution_primary direct
_atom_sites_solution_secondary difmap
_audit_creation_method SHELXL-97
_cell_angle_alpha 90.00
_cell_angle_beta 100.76(3)
_cell_angle_gamma 90.00
_cell_formula_units_Z 2
_cell_length_a 10.249(5)
_cell_length_b 10.628(4)
_cell_length_c 17.289(5)
_cell_measurement_temperature 150(2)
_cell_volume 1850.1(13)
_computing_structure_refinement 'SHELXL-97 (Sheldrick, 1997)'
_computing_structure_solution 'SHELXS-97 (Sheldrick, 1990)'
_diffrn_ambient_temperature 150(2)
_diffrn_measured_fraction_theta_full 0.776
_diffrn_measured_fraction_theta_max 0.776
_diffrn_measurement_device_type 'Rigaku AFC7S'
_diffrn_radiation_monochromator graphite
_diffrn_radiation_source 'fine-focus sealed tube'
_diffrn_radiation_type MoK\a
_diffrn_radiation_wavelength 0.71073
_diffrn_reflns_av_R_equivalents 0.2002
_diffrn_reflns_av_sigmaI/netI 0.1177
_diffrn_reflns_limit_h_max 12
_diffrn_reflns_limit_h_min 0
_diffrn_reflns_limit_k_max 11
_diffrn_reflns_limit_k_min 0
_diffrn_reflns_limit_l_max 18
_diffrn_reflns_limit_l_min -18
_diffrn_reflns_number 2706
_diffrn_reflns_theta_full 25.03
_diffrn_reflns_theta_max 25.03
_diffrn_reflns_theta_min 2.15
_exptl_absorpt_coefficient_mu 0.349
_exptl_absorpt_correction_type none
_exptl_crystal_colour colourless
_exptl_crystal_density_diffrn 1.414
_exptl_crystal_density_method 'not measured'
_exptl_crystal_F_000 812
_exptl_crystal_size_max 0.29
_exptl_crystal_size_mid 0.27
_exptl_crystal_size_min 0.10
_refine_diff_density_max 0.499
_refine_diff_density_min -0.377
_refine_diff_density_rms 0.085
_refine_ls_abs_structure_details 'Flack H D (1983), Acta Cryst. A39, 876-881'
_refine_ls_abs_structure_Flack 0.01(9)
_refine_ls_extinction_method none
_refine_ls_goodness_of_fit_ref 1.030
_refine_ls_hydrogen_treatment mixed
_refine_ls_matrix_type full
_refine_ls_number_parameters 284
_refine_ls_number_reflns 2704
_refine_ls_number_restraints 2
_refine_ls_restrained_S_all 1.030
_refine_ls_R_factor_all 0.1084
_refine_ls_R_factor_gt 0.0515
_refine_ls_shift/su_max 0.017
_refine_ls_shift/su_mean 0.002
_refine_ls_structure_factor_coef Fsqd
_refine_ls_weighting_details 'w=1/[\s^2^(Fo^2^)+(0.0500P)^2^+2.4000P] where P=(Fo^2^+2Fc^2^)/3'
_refine_ls_weighting_scheme calc
_refine_ls_wR_factor_gt 0.1268
_refine_ls_wR_factor_ref 0.1546
_reflns_number_gt 1707
_reflns_number_total 2704
_reflns_threshold_expression >2sigma(I)
_cod_data_source_file b001669l.txt
_cod_data_source_block Ascpo_1
_cod_depositor_comments
;
The following automatic conversions were performed:

'_refine_ls_weighting_scheme' value 'calc
w=1/[\s^2^(Fo^2^)+(0.0500P)^2^+2.4000P] where P=(Fo^2^+2Fc^2^)/3' was
changed to 'calc'. New tag '_refine_ls_weighting_details' was
created. The value of the new tag was set to
'w=1/[\s^2^(Fo^2^)+(0.0500P)^2^+2.4000P] where P=(Fo^2^+2Fc^2^)/3'.

Automatic conversion script
Id: cif_fix_values 3143 2015-03-26 13:38:13Z robertas 
;
_cod_original_cell_volume 1850.0(12)
_cod_original_sg_symbol_H-M Pn
_cod_database_code 7009525

loop_
_symmetry_equiv_pos_as_xyz
'x, y, z'
'x+1/2, -y, z+1/2'

loop_
_atom_site_label
_atom_site_type_symbol
_atom_site_fract_x
_atom_site_fract_y
_atom_site_fract_z
_atom_site_U_iso_or_equiv
_atom_site_adp_type
_atom_site_occupancy
_atom_site_calc_flag
_atom_site_refinement_flags
_atom_site_disorder_assembly
_atom_site_disorder_group
Sc Sc 0.34435(18) 0.69170(18) 0.34083(11) 0.0281(5) Uani 1 d . . .
P1 P 0.5226(3) 0.7599(3) 0.18945(16) 0.0304(7) Uani 1 d . . .
P2 P 0.5366(3) 0.9038(3) 0.47554(16) 0.0300(7) Uani 1 d . . .
O1 O 0.4413(8) 0.7515(7) 0.2527(4) 0.0392(19) Uani 1 d . . .
O2 O 0.4532(7) 0.8140(7) 0.4188(4) 0.0336(18) Uani 1 d . . .
O3 O 0.0252(8) 0.8159(9) 0.2042(5) 0.066(3) Uani 1 d . . .
O4 O 0.2076(7) 0.8548(7) 0.2873(4) 0.0381(19) Uani 1 d . . .
O5 O 0.1634(8) 0.6656(7) 0.2509(4) 0.045(2) Uani 1 d . . .
O6 O 0.1531(10) 0.6082(10) 0.5111(6) 0.082(3) Uani 1 d . . .
O7 O 0.1856(8) 0.7314(8) 0.4153(5) 0.053(2) Uani 1 d . . .
O8 O 0.3047(11) 0.5699(8) 0.4401(6) 0.073(3) Uani 1 d . . .
O9 O 0.5337(10) 0.3807(8) 0.3221(6) 0.073(3) Uani 1 d . . .
O10 O 0.5243(7) 0.5655(7) 0.3761(4) 0.0387(19) Uani 1 d . . .
O11 O 0.3584(8) 0.5015(7) 0.2910(4) 0.046(2) Uani 1 d . . .
N1 N 0.1277(10) 0.7803(9) 0.2456(6) 0.042(2) Uiso 1 d . . .
N2 N 0.2097(11) 0.6336(10) 0.4577(6) 0.049(3) Uiso 1 d . . .
N3 N 0.4745(9) 0.4767(10) 0.3299(6) 0.039(2) Uiso 1 d . . .
C1 C 0.5652(10) 0.9207(10) 0.1761(6) 0.031(3) Uiso 1 d . . .
C2 C 0.4831(12) 1.0135(11) 0.1954(7) 0.045(3) Uiso 1 d . . .
H2 H 0.4060 0.9903 0.2152 0.069(7) Uiso 1 calc R . .
C3 C 0.5106(12) 1.1405(11) 0.1866(7) 0.047(3) Uiso 1 d . . .
H3 H 0.4533 1.2040 0.1999 0.069(7) Uiso 1 calc R . .
C4 C 0.6228(13) 1.1713(13) 0.1582(7) 0.053(3) Uiso 1 d . . .
H4 H 0.6428 1.2577 0.1522 0.069(7) Uiso 1 calc R . .
C5 C 0.7054(12) 1.0840(11) 0.1386(7) 0.049(3) Uiso 1 d . . .
H5 H 0.7818 1.1085 0.1185 0.069(7) Uiso 1 calc R . .
C6 C 0.6776(12) 0.9545(11) 0.1482(7) 0.046(3) Uiso 1 d . . .
H6 H 0.7361 0.8918 0.1355 0.069(7) Uiso 1 calc R . .
C7 C 0.4343(11) 0.6992(10) 0.0964(6) 0.032(3) Uiso 1 d . . .
C8 C 0.4353(13) 0.7572(12) 0.0276(7) 0.052(3) Uiso 1 d . . .
H8 H 0.4788 0.8360 0.0268 0.069(7) Uiso 1 calc R . .
C9 C 0.3729(14) 0.7024(13) -0.0423(8) 0.062(4) Uiso 1 d . . .
H9 H 0.3793 0.7416 -0.0909 0.069(7) Uiso 1 calc R . .
C10 C 0.3039(13) 0.5955(12) -0.0428(8) 0.053(3) Uiso 1 d . . .
H10 H 0.2577 0.5615 -0.0910 0.069(7) Uiso 1 calc R . .
C11 C 0.3005(16) 0.5374(16) 0.0245(9) 0.081(5) Uiso 1 d . . .
H11 H 0.2552 0.4594 0.0240 0.069(7) Uiso 1 calc R . .
C12 C 0.3636(14) 0.5898(13) 0.0971(9) 0.068(4) Uiso 1 d . . .
H12 H 0.3571 0.5500 0.1454 0.069(7) Uiso 1 calc R . .
C13 C 0.6721(10) 0.6684(10) 0.2146(6) 0.031(3) Uiso 1 d . . .
C14 C 0.7071(12) 0.5769(12) 0.1666(8) 0.050(3) Uiso 1 d . . .
H14 H 0.6529 0.5611 0.1167 0.069(7) Uiso 1 calc R . .
C15 C 0.8207(14) 0.5081(14) 0.1908(8) 0.062(4) Uiso 1 d . . .
H15 H 0.8471 0.4474 0.1564 0.069(7) Uiso 1 calc R . .
C16 C 0.8957(12) 0.5260(12) 0.2632(7) 0.049(3) Uiso 1 d . . .
H16 H 0.9718 0.4749 0.2796 0.069(7) Uiso 1 calc R . .
C17 C 0.8648(13) 0.6150(11) 0.3131(8) 0.049(3) Uiso 1 d . . .
H17 H 0.9195 0.6274 0.3633 0.069(7) Uiso 1 calc R . .
C18 C 0.7513(13) 0.6881(12) 0.2894(7) 0.047(3) Uiso 1 d . . .
H18 H 0.7275 0.7507 0.3234 0.069(7) Uiso 1 calc R . .
C19 C 0.5682(10) 0.8352(10) 0.5715(6) 0.030(3) Uiso 1 d . . .
C20 C 0.5735(11) 0.7063(10) 0.5795(6) 0.034(3) Uiso 1 d . . .
H20 H 0.5515 0.6543 0.5342 0.069(7) Uiso 1 calc R . .
C21 C 0.6106(12) 0.6526(12) 0.6528(7) 0.045(3) Uiso 1 d . . .
H21 H 0.6132 0.5635 0.6574 0.069(7) Uiso 1 calc R . .
C22 C 0.6444(12) 0.7260(11) 0.7205(7) 0.047(3) Uiso 1 d . . .
H22 H 0.6696 0.6879 0.7708 0.069(7) Uiso 1 calc R . .
C23 C 0.6402(12) 0.8531(12) 0.7128(8) 0.048(3) Uiso 1 d . . .
H23 H 0.6647 0.9043 0.7582 0.069(7) Uiso 1 calc R . .
C24 C 0.6006(11) 0.9102(11) 0.6391(6) 0.037(3) Uiso 1 d . . .
H24 H 0.5957 0.9992 0.6350 0.069(7) Uiso 1 calc R . .
C25 C 0.6956(11) 0.9334(10) 0.4487(6) 0.034(3) Uiso 1 d . . .
C26 C 0.6995(12) 1.0040(11) 0.3821(7) 0.041(3) Uiso 1 d . . .
H26 H 0.6210 1.0448 0.3561 0.069(7) Uiso 1 calc R . .
C27 C 0.8147(12) 1.0165(12) 0.3528(8) 0.052(3) Uiso 1 d . . .
H27 H 0.8177 1.0675 0.3080 0.069(7) Uiso 1 calc R . .
C28 C 0.9255(13) 0.9527(12) 0.3903(7) 0.054(3) Uiso 1 d . . .
H28 H 1.0051 0.9583 0.3698 0.069(7) Uiso 1 calc R . .
C29 C 0.9248(14) 0.8837(12) 0.4542(7) 0.055(4) Uiso 1 d . . .
H29 H 1.0033 0.8414 0.4787 0.069(7) Uiso 1 calc R . .
C30 C 0.8101(12) 0.8729(11) 0.4853(7) 0.042(3) Uiso 1 d . . .
H30 H 0.8101 0.8242 0.5314 0.069(7) Uiso 1 calc R . .
C31 C 0.4521(10) 1.0492(10) 0.4763(6) 0.030(2) Uiso 1 d . . .
C32 C 0.3147(12) 1.0494(11) 0.4506(6) 0.041(3) Uiso 1 d . . .
H32 H 0.2691 0.9738 0.4332 0.069(7) Uiso 1 calc R . .
C33 C 0.2447(14) 1.1633(12) 0.4507(7) 0.051(3) Uiso 1 d . . .
H33 H 0.1513 1.1639 0.4327 0.069(7) Uiso 1 calc R . .
C34 C 0.3067(13) 1.2702(13) 0.4755(7) 0.053(3) Uiso 1 d . . .
H34 H 0.2561 1.3452 0.4751 0.069(7) Uiso 1 calc R . .
C35 C 0.4416(14) 1.2750(14) 0.5017(8) 0.068(4) Uiso 1 d . . .
H35 H 0.4844 1.3519 0.5193 0.069(7) Uiso 1 calc R . .
C36 C 0.5163(13) 1.1607(11) 0.5016(7) 0.051(3) Uiso 1 d . . .
H36 H 0.6099 1.1614 0.5190 0.069(7) Uiso 1 calc R . .

loop_
_atom_site_aniso_label
_atom_site_aniso_U_11
_atom_site_aniso_U_22
_atom_site_aniso_U_33
_atom_site_aniso_U_23
_atom_site_aniso_U_13
_atom_site_aniso_U_12
Sc 0.0288(11) 0.0278(11) 0.0272(10) 0.0008(10) 0.0036(9) -0.0004(10)
P1 0.0314(16) 0.0317(16) 0.0289(14) -0.0046(13) 0.0078(13) -0.0049(14)
P2 0.0323(16) 0.0285(15) 0.0293(15) -0.0049(13) 0.0058(13) 0.0000(14)
O1 0.047(4) 0.036(5) 0.036(5) -0.002(4) 0.011(4) -0.004(4)
O2 0.036(5) 0.026(4) 0.037(4) -0.006(3) 0.005(4) -0.006(4)
O3 0.033(5) 0.079(7) 0.073(6) 0.030(5) -0.021(5) 0.000(5)
O4 0.043(5) 0.031(4) 0.037(4) 0.008(4) 0.001(4) 0.006(4)
O5 0.044(5) 0.040(5) 0.047(5) -0.003(4) -0.005(4) -0.002(4)
O6 0.096(8) 0.092(8) 0.076(6) 0.032(6) 0.064(6) 0.023(6)
O7 0.056(5) 0.052(6) 0.055(5) 0.017(4) 0.022(5) 0.018(5)
O8 0.105(8) 0.032(5) 0.096(7) 0.018(5) 0.057(6) 0.016(5)
O9 0.075(7) 0.040(5) 0.096(7) -0.028(5) -0.009(6) 0.027(6)
O10 0.029(4) 0.037(5) 0.046(4) -0.008(4) -0.005(4) 0.001(4)
O11 0.052(5) 0.030(5) 0.049(5) -0.008(4) -0.008(4) -0.003(4)

loop_
_atom_type_symbol
_atom_type_description
_atom_type_scat_dispersion_real
_atom_type_scat_dispersion_imag
_atom_type_scat_source
C C 0.0033 0.0016 'International Tables Vol C Tables 4.2.6.8 and 6.1.1.4'
H H 0.0000 0.0000 'International Tables Vol C Tables 4.2.6.8 and 6.1.1.4'
O O 0.0106 0.0060 'International Tables Vol C Tables 4.2.6.8 and 6.1.1.4'
N N 0.0061 0.0033 'International Tables Vol C Tables 4.2.6.8 and 6.1.1.4'
P P 0.1023 0.0942 'International Tables Vol C Tables 4.2.6.8 and 6.1.1.4'
Sc Sc 0.2519 0.3716 'International Tables Vol C Tables 4.2.6.8 and 6.1.1.4'

loop_
_geom_angle_atom_site_label_1
_geom_angle_atom_site_label_2
_geom_angle_atom_site_label_3
_geom_angle
_geom_angle_site_symmetry_1
_geom_angle_site_symmetry_3
_geom_angle_publ_flag
O2 Sc O1 90.7(3) . . ?
O2 Sc O5 145.9(3) . . ?
O1 Sc O5 88.6(3) . . ?
O2 Sc O11 140.3(3) . . ?
O1 Sc O11 85.3(3) . . ?
O5 Sc O11 73.6(3) . . ?
O2 Sc O8 91.0(3) . . ?
O1 Sc O8 156.9(3) . . ?
O5 Sc O8 102.6(4) . . ?
O11 Sc O8 78.8(3) . . ?
O2 Sc O10 83.3(3) . . ?
O1 Sc O10 84.4(3) . . ?
O5 Sc O10 130.5(3) . . ?
O11 Sc O10 57.1(3) . . ?
O8 Sc O10 73.0(3) . . ?
O2 Sc O7 82.5(3) . . ?
O1 Sc O7 147.7(3) . . ?
O5 Sc O7 80.1(3) . . ?
O11 Sc O7 119.4(3) . . ?
O8 Sc O7 55.2(3) . . ?
O10 Sc O7 125.7(3) . . ?
O2 Sc O4 90.1(3) . . ?
O1 Sc O4 79.2(3) . . ?
O5 Sc O4 56.2(3) . . ?
O11 Sc O4 127.4(3) . . ?
O8 Sc O4 123.7(3) . . ?
O10 Sc O4 162.3(3) . . ?
O7 Sc O4 69.3(3) . . ?
O1 P1 C1 109.5(5) . . ?
O1 P1 C13 110.9(5) . . ?
C1 P1 C13 109.3(5) . . ?
O1 P1 C7 112.0(5) . . ?
C1 P1 C7 108.6(5) . . ?
C13 P1 C7 106.5(5) . . ?
O2 P2 C31 109.6(5) . . ?
O2 P2 C19 109.1(5) . . ?
C31 P2 C19 110.6(5) . . ?
O2 P2 C25 111.9(5) . . ?
C31 P2 C25 108.4(5) . . ?
C19 P2 C25 107.1(5) . . ?
P1 O1 Sc 165.1(5) . . ?
P2 O2 Sc 178.5(5) . . ?
N1 O4 Sc 92.2(6) . . ?
N1 O5 Sc 97.1(6) . . ?
N2 O7 Sc 95.2(7) . . ?
N2 O8 Sc 97.6(7) . . ?
N3 O10 Sc 93.3(6) . . ?
N3 O11 Sc 96.0(6) . . ?
O3 N1 O4 122.5(10) . . ?
O3 N1 O5 123.1(10) . . ?
O4 N1 O5 114.4(9) . . ?
O6 N2 O8 124.3(11) . . ?
O6 N2 O7 123.7(11) . . ?
O8 N2 O7 112.0(10) . . ?
O9 N3 O11 123.6(10) . . ?
O9 N3 O10 122.8(9) . . ?
O11 N3 O10 113.6(9) . . ?
C2 C1 C6 119.2(10) . . ?
C2 C1 P1 118.5(8) . . ?
C6 C1 P1 122.3(9) . . ?
C1 C2 C3 121.5(11) . . ?
C4 C3 C2 118.1(12) . . ?
C5 C4 C3 122.4(12) . . ?
C4 C5 C6 119.4(12) . . ?
C1 C6 C5 119.5(12) . . ?
C8 C7 C12 119.2(11) . . ?
C8 C7 P1 122.6(9) . . ?
C12 C7 P1 118.1(9) . . ?
C7 C8 C9 120.1(12) . . ?
C10 C9 C8 121.3(13) . . ?
C11 C10 C9 119.5(14) . . ?
C10 C11 C12 120.9(16) . . ?
C7 C12 C11 118.8(14) . . ?
C14 C13 C18 119.4(11) . . ?
C14 C13 P1 123.1(9) . . ?
C18 C13 P1 117.4(8) . . ?
C13 C14 C15 119.8(12) . . ?
C16 C15 C14 120.6(14) . . ?
C15 C16 C17 121.8(13) . . ?
C16 C17 C18 118.8(13) . . ?
C17 C18 C13 119.6(11) . . ?
C20 C19 C24 118.9(10) . . ?
C20 C19 P2 119.7(8) . . ?
C24 C19 P2 121.1(8) . . ?
C19 C20 C21 120.2(10) . . ?
C20 C21 C22 121.5(11) . . ?
C23 C22 C21 118.4(12) . . ?
C22 C23 C24 121.3(12) . . ?
C23 C24 C19 119.7(11) . . ?
C26 C25 C30 118.6(10) . . ?
C26 C25 P2 118.5(9) . . ?
C30 C25 P2 122.1(8) . . ?
C27 C26 C25 121.3(12) . . ?
C26 C27 C28 117.9(12) . . ?
C29 C28 C27 122.2(13) . . ?
C28 C29 C30 120.4(13) . . ?
C25 C30 C29 119.6(11) . . ?
C36 C31 C32 119.4(11) . . ?
C36 C31 P2 122.9(9) . . ?
C32 C31 P2 117.7(9) . . ?
C31 C32 C33 119.1(11) . . ?
C34 C33 C32 121.4(12) . . ?
C33 C34 C35 121.8(14) . . ?
C34 C35 C36 118.2(14) . . ?
C31 C36 C35 120.1(12) . . ?

loop_
_geom_bond_atom_site_label_1
_geom_bond_atom_site_label_2
_geom_bond_distance
_geom_bond_site_symmetry_2
_geom_bond_publ_flag
Sc O2 2.047(7) . ?
Sc O1 2.068(7) . ?
Sc O5 2.205(8) . ?
Sc O11 2.213(8) . ?
Sc O8 2.246(9) . ?
Sc O10 2.270(7) . ?
Sc O7 2.294(8) . ?
Sc O4 2.311(7) . ?
P1 O1 1.497(8) . ?
P1 C1 1.790(10) . ?
P1 C13 1.798(11) . ?
P1 C7 1.811(11) . ?
P2 O2 1.513(7) . ?
P2 C31 1.773(11) . ?
P2 C19 1.786(10) . ?
P2 C25 1.803(11) . ?
O3 N1 1.216(12) . ?
O4 N1 1.264(12) . ?
O5 N1 1.271(12) . ?
O6 N2 1.210(12) . ?
O7 N2 1.270(12) . ?
O8 N2 1.268(13) . ?
O9 N3 1.208(11) . ?
O10 N3 1.280(11) . ?
O11 N3 1.280(11) . ?
C1 C2 1.377(15) . ?
C1 C6 1.377(15) . ?
C2 C3 1.394(16) . ?
C3 C4 1.372(17) . ?
C4 C5 1.341(16) . ?
C5 C6 1.422(16) . ?
C7 C8 1.342(15) . ?
C7 C12 1.371(17) . ?
C8 C9 1.385(17) . ?
C9 C10 1.338(17) . ?
C10 C11 1.322(19) . ?
C11 C12 1.414(19) . ?
C13 C14 1.368(16) . ?
C13 C18 1.408(16) . ?
C14 C15 1.372(17) . ?
C15 C16 1.355(16) . ?
C16 C17 1.357(16) . ?
C17 C18 1.395(18) . ?
C19 C20 1.377(14) . ?
C19 C24 1.402(15) . ?
C20 C21 1.378(15) . ?
C21 C22 1.395(16) . ?
C22 C23 1.357(16) . ?
C23 C24 1.400(16) . ?
C25 C26 1.381(15) . ?
C25 C30 1.384(15) . ?
C26 C27 1.376(16) . ?
C27 C28 1.376(17) . ?
C28 C29 1.327(17) . ?
C29 C30 1.385(16) . ?
C31 C36 1.386(15) . ?
C31 C32 1.395(15) . ?
C32 C33 1.406(17) . ?
C33 C34 1.333(17) . ?
C34 C35 1.373(18) . ?
C35 C36 1.436(18) . ?
